data_1504713
loop_
_publ_author_name
'Chung, John Y. L.'
'Mancheno, Danny'
'Dormer, Peter G.'
'Variankaval, Narayan'
'Ball, Richard G.'
'Tsou, Nancy N.'

_publ_section_title
;
 Diastereoselective Friedel-Crafts alkylation of indoles with chiral
 alpha-phenyl benzylic cations. Asymmetric synthesis of
 anti-1,1,2-triarylalkanes.
;
_journal_issue 14
_journal_name_full 'Organic letters'
_journal_page_first 3037
_journal_page_last 3040
_journal_paper_doi 10.1021/ol800858c
_journal_volume 10
_journal_year 2008
_chemical_formula_moiety 'C27 H26 N2 O4 S'
_chemical_formula_sum 'C27 H26 N2 O4 S'
_chemical_formula_weight 474.57
_space_group_IT_number 2
_symmetry_cell_setting triclinic
_symmetry_space_group_name_Hall '-P 1'
_symmetry_space_group_name_H-M 'P -1'
_audit_creation_date 2007-11-13
_audit_creation_method 'cif4actac using chuj0107c.cif'
_cell_angle_alpha 64.324(2)
_cell_angle_beta 81.666(2)
_cell_angle_gamma 81.311(2)
_cell_formula_units_Z 2
_cell_length_a 9.5409(14)
_cell_length_b 11.5565(17)
_cell_length_c 12.0312(17)
_cell_measurement_reflns_used 6343
_cell_measurement_temperature 100
_cell_measurement_theta_max 0.00
_cell_measurement_theta_min 0.00
_cell_volume 1177.1(3)
_computing_cell_refinement 'SAINT V7.34A'
_computing_data_collection 'SAINT V7.34A'
_computing_data_reduction 'SAINT V7.34A'
_computing_molecular_graphics
;
ORTEP3 (Johnson,2000), PLATON (Spek,1990),
PSPLUTO (local version of Motherwell's program)
;
_computing_publication_material 'locally developed programs'
_computing_structure_refinement 'SHELXL-97 (Sheldrick, 1997)'
_computing_structure_solution 'SHELXS-97 (Sheldrick, 1990)'
_diffrn_detector CCD
_diffrn_detector_area_resol_mean 8.333
_diffrn_detector_type 'Bruker APEXI'
_diffrn_measured_fraction_theta_full 0.998
_diffrn_measured_fraction_theta_max 0.998
_diffrn_measurement_device '\k-geometry diffractometer'
_diffrn_measurement_device_type 'Bruker PLATFORM'
_diffrn_measurement_method 'omega, phi oscillation scans'
_diffrn_radiation_type 'Mo K\a'
_diffrn_radiation_wavelength 0.71073
_diffrn_reflns_av_R_equivalents 0.023
_diffrn_reflns_limit_h_max 12
_diffrn_reflns_limit_h_min -12
_diffrn_reflns_limit_k_max 15
_diffrn_reflns_limit_k_min -15
_diffrn_reflns_limit_l_max 15
_diffrn_reflns_limit_l_min -15
_diffrn_reflns_number 16180
_diffrn_reflns_theta_full 28.19
_diffrn_reflns_theta_max 28.19
_exptl_absorpt_coefficient_mu 0.175
_exptl_absorpt_correction_T_max 0.943
_exptl_absorpt_correction_T_min 0.792
_exptl_absorpt_correction_type multi-scan
_exptl_absorpt_process_details 'SADABS - Bruker'
_exptl_crystal_colour translucent
_exptl_crystal_density_diffrn 1.339
_exptl_crystal_density_method none
_exptl_crystal_description cut
_exptl_crystal_F_000 500
_exptl_crystal_size_max 0.58
_exptl_crystal_size_mid 0.55
_exptl_crystal_size_min 0.34
_refine_diff_density_max 0.35
_refine_diff_density_min -0.37
_refine_ls_extinction_method none
_refine_ls_goodness_of_fit_ref 1.035
_refine_ls_hydrogen_treatment constr
_refine_ls_number_parameters 308
_refine_ls_number_reflns 5780
_refine_ls_restrained_S_all 1.035
_refine_ls_R_factor_gt 0.038
_refine_ls_shift/su_max 0.002
_refine_ls_structure_factor_coef Fsqd
_refine_ls_weighting_scheme calc
_refine_ls_wR_factor_gt 0.099
_refine_ls_wR_factor_ref 0.106
_reflns_number_gt 4828
_reflns_number_total 5780
_reflns_threshold_expression >2sigma(I)
_cod_data_source_file ol800858c-file004.cif
_cod_data_source_block chuj0107c
_cod_depositor_comments
;
The following automatic conversions were performed:

'_symmetry_cell_setting' value 'Triclinic' changed to 'triclinic'
according to /home/saulius/struct/CIF-dictionaries/cif_core.dic
dictionary named 'cif_core.dic' version 2.4.1 from 2010-06-29.

Automatic conversion script
Id: cif_fix_values 1715 2011-07-08 13:25:40Z adriana 
;
_cod_database_code 1504713

loop_
_symmetry_equiv_pos_site_id
_symmetry_equiv_pos_as_xyz
1 x,y,z
2 -x,-y,-z

loop_
_atom_site_label
_atom_site_chemical_conn_number
_atom_site_type_symbol
_atom_site_occupancy
_atom_site_fract_x
_atom_site_fract_y
_atom_site_fract_z
_atom_site_U_iso_or_equiv
_atom_site_adp_type
_atom_site_calc_flag
_atom_site_refinement_flags
_atom_site_symmetry_multiplicity
C1 1 C 1 -0.86913(13) -0.83855(12) -0.23260(12) 0.0237(3) Uani d . 1
H1 2 H 1 -0.8874 -0.9006 -0.1441 0.028 Uiso calc R 1
C2 3 C 1 -1.01298(13) -0.77973(12) -0.28409(12) 0.0240(3) Uani d . 1
C3 4 C 1 -1.13727(15) -0.83337(15) -0.21856(14) 0.0325(3) Uani d . 1
H3 5 H 1 -1.1327 -0.9057 -0.1406 0.039 Uiso calc R 1
C4 6 C 1 -1.26805(16) -0.78150(17) -0.26669(16) 0.0387(4) Uani d . 1
H4 7 H 1 -1.3524 -0.8182 -0.2212 0.046 Uiso calc R 1
C5 8 C 1 -1.27576(15) -0.67682(15) -0.38036(15) 0.0355(3) Uani d . 1
H5 9 H 1 -1.3653 -0.6415 -0.4128 0.043 Uiso calc R 1
C6 10 C 1 -1.15288(15) -0.62348(13) -0.44684(14) 0.0291(3) Uani d . 1
H6 11 H 1 -1.1579 -0.5517 -0.5252 0.035 Uiso calc R 1
C7 12 C 1 -1.02210(14) -0.67483(13) -0.39897(13) 0.0263(3) Uani d . 1
H7 13 H 1 -0.9380 -0.6380 -0.4451 0.032 Uiso calc R 1
C8 14 C 1 -0.78217(14) -0.91499(12) -0.30328(12) 0.0243(3) Uani d . 1
H8 15 H 1 -0.7587 -0.8524 -0.3906 0.029 Uiso calc R 1
C9 16 C 1 -0.87145(15) -1.01331(13) -0.30586(13) 0.0281(3) Uani d . 1
H9A 17 H 1 -0.8929 -1.0769 -0.2197 0.034 Uiso calc R 1
H9B 18 H 1 -0.9631 -0.9676 -0.3387 0.034 Uiso calc R 1
C10 19 C 1 -0.80309(19) -1.08552(17) -0.38206(17) 0.0423(4) Uani d . 1
H10A 20 H 1 -0.7111 -1.1316 -0.3502 0.051 Uiso calc R 1
H10B 21 H 1 -0.7834 -1.0231 -0.4690 0.051 Uiso calc R 1
C11 22 C 1 -0.8978(2) -1.1819(2) -0.3781(2) 0.0610(6) Uani d . 1
H11A 23 H 1 -0.9882 -1.1364 -0.4110 0.092 Uiso calc R 1
H11B 24 H 1 -0.9159 -1.2449 -0.2923 0.092 Uiso calc R 1
H11C 25 H 1 -0.8502 -1.2267 -0.4283 0.092 Uiso calc R 1
C12 26 C 1 -0.64258(15) -0.98324(12) -0.24710(12) 0.0262(3) Uani d . 1
C13 27 C 1 -0.51764(15) -0.98079(14) -0.32258(14) 0.0334(3) Uani d . 1
H13 28 H 1 -0.5179 -0.9314 -0.4095 0.040 Uiso calc R 1
C14 29 C 1 -0.39215(16) -1.04936(16) -0.27306(16) 0.0404(4) Uani d . 1
H14 30 H 1 -0.3077 -1.0467 -0.3264 0.048 Uiso calc R 1
C15 31 C 1 -0.38891(17) -1.12128(16) -0.14721(16) 0.0406(4) Uani d . 1
H15 32 H 1 -0.3030 -1.1687 -0.1138 0.049 Uiso calc R 1
C16 33 C 1 -0.51195(18) -1.12371(16) -0.07021(15) 0.0407(4) Uani d . 1
H16 34 H 1 -0.5105 -1.1719 0.0168 0.049 Uiso calc R 1
C17 35 C 1 -0.63817(16) -1.05558(14) -0.11995(13) 0.0332(3) Uani d . 1
H17 36 H 1 -0.7224 -1.0585 -0.0663 0.040 Uiso calc R 1
C18 37 C 1 -0.78539(14) -0.73612(12) -0.23554(12) 0.0241(3) Uani d . 1
C19 38 C 1 -0.67491(14) -0.67712(13) -0.31543(13) 0.0281(3) Uani d . 1
H19 39 H 1 -0.6298 -0.6968 -0.3818 0.034 Uiso calc R 1
C20 40 C 1 -0.63791(15) -0.58107(14) -0.28347(15) 0.0318(3) Uani d . 1
H20 41 H 1 -0.5648 -0.5258 -0.3252 0.038 Uiso calc R 1
C21 42 C 1 -0.72428(14) -0.58205(14) -0.18414(14) 0.0304(3) Uani d . 1
H21 43 H 1 -0.7233 -0.5276 -0.1436 0.036 Uiso calc R 1
C22 44 C 1 -1.09444(14) -0.59407(13) -0.11582(12) 0.0242(3) Uani d . 1
C23 45 C 1 -1.07541(14) -0.48596(14) -0.22617(13) 0.0284(3) Uani d . 1
H23 46 H 1 -0.9827 -0.4685 -0.2663 0.034 Uiso calc R 1
C24 47 C 1 -1.19353(15) -0.40341(14) -0.27738(12) 0.0285(3) Uani d . 1
H24 48 H 1 -1.1835 -0.3291 -0.3535 0.034 Uiso calc R 1
C25 49 C 1 -1.32559(14) -0.43199(12) -0.21496(12) 0.0246(3) Uani d . 1
C26 50 C 1 -1.34609(15) -0.53866(14) -0.10435(14) 0.0320(3) Uani d . 1
H26 51 H 1 -1.4388 -0.5548 -0.0636 0.038 Uiso calc R 1
C27 52 C 1 -1.22820(15) -0.62157(13) -0.05426(14) 0.0319(3) Uani d . 1
H27 53 H 1 -1.2388 -0.6963 0.0213 0.038 Uiso calc R 1
N1 54 N 1 -0.81591(12) -0.67807(11) -0.15135(11) 0.0261(2) Uani d . 1
N2 55 N 1 -1.45124(12) -0.34573(11) -0.27027(11) 0.0291(3) Uani d . 1
O1 56 O 1 -0.90590(12) -0.64966(11) 0.03902(10) 0.0375(3) Uani d . 1
O2 57 O 1 -0.98214(11) -0.82778(9) 0.00781(9) 0.0312(2) Uani d . 1
O3 58 O 1 -1.43993(12) -0.27635(11) -0.38136(10) 0.0417(3) Uani d . 1
O4 59 O 1 -1.56113(11) -0.34989(10) -0.20214(10) 0.0362(2) Uani d . 1
S1 60 S 1 -0.94814(4) -0.69797(3) -0.04070(3) 0.02691(10) Uani d . 1

loop_
_atom_site_aniso_label
_atom_site_aniso_U_11
_atom_site_aniso_U_22
_atom_site_aniso_U_33
_atom_site_aniso_U_23
_atom_site_aniso_U_13
_atom_site_aniso_U_12
C1 0.0247(6) 0.0232(6) 0.0234(6) -0.0112(5) 0.0003(5) -0.0008(5)
C2 0.0224(6) 0.0240(6) 0.0286(7) -0.0147(5) 0.0001(5) -0.0016(5)
C3 0.0298(7) 0.0357(8) 0.0317(7) -0.0148(6) 0.0047(6) -0.0072(6)
C4 0.0238(7) 0.0518(10) 0.0447(9) -0.0259(8) 0.0081(6) -0.0093(6)
C5 0.0233(7) 0.0425(8) 0.0483(9) -0.0273(7) -0.0058(6) 0.0027(6)
C6 0.0295(7) 0.0263(7) 0.0349(7) -0.0156(6) -0.0074(6) 0.0002(5)
C7 0.0233(6) 0.0248(6) 0.0331(7) -0.0138(6) -0.0021(5) -0.0041(5)
C8 0.0276(6) 0.0219(6) 0.0217(6) -0.0093(5) 0.0008(5) 0.0002(5)
C9 0.0349(7) 0.0244(6) 0.0264(7) -0.0131(5) -0.0015(5) -0.0010(5)
C10 0.0477(9) 0.0429(9) 0.0462(9) -0.0305(8) -0.0092(7) 0.0087(7)
C11 0.0768(14) 0.0548(12) 0.0772(14) -0.0501(11) -0.0201(12) 0.0010(10)
C12 0.0294(7) 0.0208(6) 0.0262(6) -0.0094(5) -0.0008(5) 0.0007(5)
C13 0.0306(7) 0.0313(7) 0.0288(7) -0.0069(6) 0.0007(6) 0.0031(6)
C14 0.0278(7) 0.0414(9) 0.0415(9) -0.0118(7) 0.0015(6) 0.0050(6)
C15 0.0345(8) 0.0355(8) 0.0435(9) -0.0105(7) -0.0119(7) 0.0094(6)
C16 0.0467(9) 0.0354(8) 0.0296(8) -0.0064(6) -0.0076(7) 0.0073(7)
C17 0.0369(8) 0.0285(7) 0.0263(7) -0.0070(6) -0.0001(6) 0.0032(6)
C18 0.0251(6) 0.0225(6) 0.0247(6) -0.0110(5) -0.0047(5) 0.0033(5)
C19 0.0228(6) 0.0309(7) 0.0327(7) -0.0159(6) -0.0023(5) -0.0008(5)
C20 0.0235(6) 0.0323(7) 0.0432(8) -0.0183(6) -0.0057(6) -0.0034(5)
C21 0.0251(6) 0.0297(7) 0.0436(8) -0.0211(6) -0.0114(6) 0.0023(5)
C22 0.0260(6) 0.0248(6) 0.0244(6) -0.0138(5) -0.0032(5) 0.0014(5)
C23 0.0247(6) 0.0325(7) 0.0252(6) -0.0108(6) 0.0004(5) -0.0011(5)
C24 0.0304(7) 0.0287(7) 0.0217(6) -0.0076(5) -0.0007(5) -0.0008(5)
C25 0.0256(6) 0.0232(6) 0.0265(6) -0.0124(5) -0.0050(5) 0.0023(5)
C26 0.0261(7) 0.0271(7) 0.0372(8) -0.0103(6) 0.0029(6) -0.0020(5)
C27 0.0326(7) 0.0233(7) 0.0307(7) -0.0047(6) 0.0012(6) -0.0009(5)
N1 0.0250(5) 0.0264(6) 0.0303(6) -0.0159(5) -0.0045(4) 0.0019(4)
N2 0.0283(6) 0.0259(6) 0.0341(6) -0.0138(5) -0.0059(5) 0.0005(5)
O1 0.0403(6) 0.0456(6) 0.0350(6) -0.0269(5) -0.0135(5) 0.0120(5)
O2 0.0381(5) 0.0279(5) 0.0218(5) -0.0082(4) -0.0005(4) 0.0045(4)
O3 0.0409(6) 0.0433(6) 0.0303(6) -0.0078(5) -0.0088(5) 0.0078(5)
O4 0.0258(5) 0.0330(6) 0.0453(6) -0.0143(5) -0.0008(4) 0.0010(4)
S1 0.02954(17) 0.02887(18) 0.02322(17) -0.01367(14) -0.00515(12) 0.00569(13)

loop_
_geom_angle_atom_site_label_1
_geom_angle_atom_site_label_2
_geom_angle_atom_site_label_3
_geom_angle
_geom_angle_publ_flag
O1 S1 O2 120.11(7) yes
O1 S1 N1 105.89(7) yes
O1 S1 C22 107.77(7) yes
O2 S1 N1 108.13(7) yes
O2 S1 C22 108.59(7) yes
N1 S1 C22 105.42(6) yes
S1 N1 C18 129.32(10) yes
S1 N1 C21 121.21(11) yes
C18 N1 C21 109.03(12) yes
O3 N2 O4 124.33(13) yes
O3 N2 C25 117.92(12) yes
O4 N2 C25 117.73(11) yes
C2 C1 C8 111.32(11) ?
C2 C1 C18 111.00(12) ?
C8 C1 C18 110.86(11) ?
C1 C2 C3 120.31(12) ?
C1 C2 C7 120.85(12) ?
C3 C2 C7 118.80(13) ?
C2 C3 C4 120.33(15) ?
C3 C4 C5 120.29(15) ?
C4 C5 C6 119.90(14) ?
C5 C6 C7 119.98(14) ?
C2 C7 C6 120.69(13) ?
C1 C8 C9 110.30(11) ?
C1 C8 C12 112.25(11) ?
C9 C8 C12 109.93(12) ?
C8 C9 C10 115.27(13) ?
C9 C10 C11 111.74(15) ?
C8 C12 C13 120.52(12) ?
C8 C12 C17 121.37(13) ?
C13 C12 C17 118.01(14) ?
C12 C13 C14 120.99(14) ?
C13 C14 C15 120.62(15) ?
C14 C15 C16 119.28(16) ?
C15 C16 C17 120.11(15) ?
C12 C17 C16 120.98(14) ?
N1 C18 C1 123.56(12) yes
N1 C18 C19 105.98(13) yes
C1 C18 C19 130.41(13) ?
C18 C19 C20 109.04(13) ?
C19 C20 C21 108.38(14) ?
N1 C21 C20 107.55(14) yes
S1 C22 C23 121.55(11) yes
S1 C22 C27 116.48(11) yes
C23 C22 C27 121.83(13) ?
C22 C23 C24 119.17(13) ?
C23 C24 C25 118.26(13) ?
N2 C25 C24 118.32(12) yes
N2 C25 C26 118.45(12) yes
C24 C25 C26 123.22(13) ?
C25 C26 C27 118.36(14) ?
C22 C27 C26 119.15(14) ?
C2 C1 H1 108.00 ?
C8 C1 H1 108.00 ?
C18 C1 H1 108.00 ?
C2 C3 H3 120.00 ?
C4 C3 H3 120.00 ?
C3 C4 H4 120.00 ?
C5 C4 H4 120.00 ?
C4 C5 H5 120.00 ?
C6 C5 H5 120.00 ?
C5 C6 H6 120.00 ?
C7 C6 H6 120.00 ?
C2 C7 H7 120.00 ?
C6 C7 H7 120.00 ?
C1 C8 H8 108.00 ?
C9 C8 H8 108.00 ?
C12 C8 H8 108.00 ?
C8 C9 H9A 108.00 ?
C8 C9 H9B 108.00 ?
C10 C9 H9A 108.00 ?
C10 C9 H9B 108.00 ?
H9A C9 H9B 108.00 ?
C9 C10 H10A 109.00 ?
C9 C10 H10B 109.00 ?
C11 C10 H10A 109.00 ?
C11 C10 H10B 109.00 ?
H10A C10 H10B 108.00 ?
C10 C11 H11A 109.00 ?
C10 C11 H11B 109.00 ?
C10 C11 H11C 109.00 ?
H11A C11 H11B 110.00 ?
H11A C11 H11C 110.00 ?
H11B C11 H11C 109.00 ?
C12 C13 H13 119.00 ?
C14 C13 H13 120.00 ?
C13 C14 H14 120.00 ?
C15 C14 H14 120.00 ?
C14 C15 H15 120.00 ?
C16 C15 H15 120.00 ?
C15 C16 H16 120.00 ?
C17 C16 H16 120.00 ?
C12 C17 H17 120.00 ?
C16 C17 H17 119.00 ?
C18 C19 H19 125.00 ?
C20 C19 H19 125.00 ?
C19 C20 H20 126.00 ?
C21 C20 H20 126.00 ?
N1 C21 H21 126.00 ?
C20 C21 H21 126.00 ?
C22 C23 H23 120.00 ?
C24 C23 H23 120.00 ?
C23 C24 H24 121.00 ?
C25 C24 H24 121.00 ?
C25 C26 H26 121.00 ?
C27 C26 H26 121.00 ?
C22 C27 H27 120.00 ?
C26 C27 H27 120.00 ?

loop_
_geom_bond_atom_site_label_1
_geom_bond_atom_site_label_2
_geom_bond_distance
_geom_bond_publ_flag
S1 O1 1.4276(13) yes
S1 O2 1.4247(12) yes
S1 N1 1.6590(13) yes
S1 C22 1.7680(15) yes
O3 N2 1.2233(16) yes
O4 N2 1.2270(16) yes
N1 C18 1.4160(19) yes
N1 C21 1.402(2) yes
N2 C25 1.4728(19) yes
C1 C2 1.5262(18) ?
C1 C8 1.555(2) ?
C1 C18 1.511(2) ?
C2 C3 1.393(2) ?
C2 C7 1.392(2) ?
C3 C4 1.391(2) ?
C4 C5 1.381(2) ?
C5 C6 1.383(2) ?
C6 C7 1.389(2) ?
C8 C9 1.532(2) ?
C8 C12 1.528(2) ?
C9 C10 1.512(3) ?
C10 C11 1.518(3) ?
C12 C13 1.386(2) ?
C12 C17 1.3931(19) ?
C13 C14 1.388(2) ?
C14 C15 1.378(2) ?
C15 C16 1.382(2) ?
C16 C17 1.394(2) ?
C18 C19 1.362(2) ?
C19 C20 1.426(2) ?
C20 C21 1.347(2) ?
C22 C23 1.385(2) ?
C22 C27 1.387(2) ?
C23 C24 1.388(2) ?
C24 C25 1.377(2) ?
C25 C26 1.380(2) ?
C26 C27 1.385(2) ?
C1 H1 1.0000 ?
C3 H3 0.9500 ?
C4 H4 0.9500 ?
C5 H5 0.9500 ?
C6 H6 0.9500 ?
C7 H7 0.9500 ?
C8 H8 1.0000 ?
C9 H9A 0.9900 ?
C9 H9B 0.9900 ?
C10 H10A 0.9900 ?
C10 H10B 0.9900 ?
C11 H11A 0.9800 ?
C11 H11B 0.9800 ?
C11 H11C 0.9800 ?
C13 H13 0.9500 ?
C14 H14 0.9500 ?
C15 H15 0.9500 ?
C16 H16 0.9500 ?
C17 H17 0.9500 ?
C19 H19 0.9500 ?
C20 H20 0.9500 ?
C21 H21 0.9500 ?
C23 H23 0.9500 ?
C24 H24 0.9500 ?
C26 H26 0.9500 ?
C27 H27 0.9500 ?

loop_
_geom_contact_atom_site_label_1
_geom_contact_atom_site_label_2
_geom_contact_distance
_geom_contact_site_symmetry_2
S1 C2 3.5986(15) .
S1 H1 3.0500 .
S1 H15 3.0400 2_435
O1 C22 3.324(2) 2_345
O1 C23 3.227(2) 2_345
O2 C3 3.3109(19) .
O2 C1 2.9852(17) .
O2 C2 3.3599(17) .
O4 C21 3.214(2) 1_455
O4 C26 3.3649(19) 2_245
O4 C20 3.420(2) 1_455
O4 C27 3.3446(19) 2_245
O1 H15 2.6100 2_435
O1 H21 2.6100 .
O2 H27 2.7000 .
O2 H3 2.9100 2_335
O2 H9A 2.4900 2_335
O2 H1 2.3400 .
O3 H24 2.4700 .
O3 H13 2.6500 2_344
O4 H26 2.4600 .
O4 H10A 2.7100 1_465
O4 H21 2.5500 1_455
O4 H26 2.9000 2_245
O4 H27 2.8600 2_245
N1 H23 2.6200 .
N2 H20 2.8300 1_455
C1 O2 2.9852(17) .
C2 C22 3.480(2) .
C2 S1 3.5986(15) .
C2 O2 3.3599(17) .
C3 C22 3.577(2) .
C3 O2 3.3109(19) .
C3 C9 3.374(2) .
C4 C14 3.511(3) 1_455
C7 C23 3.555(2) .
C7 C19 3.592(2) .
C9 C3 3.374(2) .
C10 C13 3.421(2) .
C12 C19 3.242(2) .
C13 C10 3.421(2) .
C14 C4 3.511(3) 1_655
C17 C18 3.477(2) .
C18 C17 3.477(2) .
C19 C12 3.242(2) .
C19 C7 3.592(2) .
C20 O4 3.420(2) 1_655
C21 O4 3.214(2) 1_655
C21 C23 3.405(2) .
C22 C3 3.577(2) .
C22 O1 3.324(2) 2_345
C22 C2 3.480(2) .
C23 C21 3.405(2) .
C23 O1 3.227(2) 2_345
C23 C7 3.555(2) .
C26 O4 3.3649(19) 2_245
C27 O4 3.3446(19) 2_245
C1 H17 2.7800 .
C2 H9B 2.4900 .
C3 H9B 2.7800 .
C5 H11C 3.0000 2_334
C6 H11C 2.7400 2_334
C6 H7 2.9400 2_344
C7 H8 2.9800 .
C7 H6 3.0800 2_344
C8 H19 2.8300 .
C12 H19 3.0000 .
C12 H10A 2.7100 .
C13 H19 3.0900 .
C13 H10A 2.8600 .
C14 H4 3.0800 1_655
C17 H9A 2.9500 .
C17 H1 2.7200 .
C17 H27 2.9400 2_335
C18 H7 2.8000 .
C19 H7 3.0200 .
C19 H5 3.0400 1_655
C19 H8 2.8000 .
C19 H6 2.9000 2_344
C20 H6 2.9600 2_344
C20 H5 2.9800 1_655
C21 H23 2.7200 .
C26 H26 3.0800 2_245
H1 S1 3.0500 .
H1 O2 2.3400 .
H1 C17 2.7200 .
H1 H3 2.3400 .
H1 H9A 2.5800 .
H1 H17 2.1800 .
H3 H1 2.3400 .
H3 O2 2.9100 2_335
H3 H17 2.5600 2_335
H4 C14 3.0800 1_455
H4 H16 2.5800 2_335
H5 C19 3.0400 1_455
H5 C20 2.9800 1_455
H5 H20 2.5300 1_455
H6 C7 3.0800 2_344
H6 C19 2.9000 2_344
H6 C20 2.9600 2_344
H6 H7 2.3700 2_344
H6 H23 2.6000 2_344
H7 C18 2.8000 .
H7 C19 3.0200 .
H7 C6 2.9400 2_344
H7 H6 2.3700 2_344
H8 C7 2.9800 .
H8 C19 2.8000 .
H8 H10B 2.5800 .
H8 H13 2.3600 .
H8 H19 2.3700 .
H9A C17 2.9500 .
H9A H1 2.5800 .
H9A H11B 2.5000 .
H9A O2 2.4900 2_335
H9B C2 2.4900 .
H9B C3 2.7800 .
H9B H11A 2.5100 .
H10A O4 2.7100 1_645
H10A C12 2.7100 .
H10A C13 2.8600 .
H10B H8 2.5800 .
H10B H14 2.3100 2_434
H11A H9B 2.5100 .
H11B H9A 2.5000 .
H11C C5 3.0000 2_334
H11C C6 2.7400 2_334
H13 H8 2.3600 .
H13 O3 2.6500 2_344
H14 H10B 2.3100 2_434
H15 S1 3.0400 2_435
H15 O1 2.6100 2_435
H16 H4 2.5800 2_335
H17 C1 2.7800 .
H17 H1 2.1800 .
H17 H3 2.5600 2_335
H19 C8 2.8300 .
H19 C12 3.0000 .
H19 C13 3.0900 .
H19 H8 2.3700 .
H20 N2 2.8300 1_655
H20 H5 2.5300 1_655
H21 O1 2.6100 .
H21 O4 2.5500 1_655
H23 N1 2.6200 .
H23 C21 2.7200 .
H23 H6 2.6000 2_344
H24 O3 2.4700 .
H26 O4 2.4600 .
H26 O4 2.9000 2_245
H26 C26 3.0800 2_245
H26 H26 2.4500 2_245
H27 O2 2.7000 .
H27 O4 2.8600 2_245
H27 C17 2.9400 2_335

loop_
_geom_torsion_atom_site_label_1
_geom_torsion_atom_site_label_2
_geom_torsion_atom_site_label_3
_geom_torsion_atom_site_label_4
_geom_torsion
O1 S1 N1 C18 162.78(13)
O2 S1 N1 C18 32.83(14)
C22 S1 N1 C18 -83.17(14)
O1 S1 N1 C21 -25.74(13)
O2 S1 N1 C21 -155.69(11)
C22 S1 N1 C21 88.31(12)
O2 S1 C22 C23 -140.21(13)
N1 S1 C22 C23 -24.53(15)
O1 S1 C22 C27 -87.49(13)
O2 S1 C22 C27 44.08(14)
N1 S1 C22 C27 159.77(12)
O1 S1 C22 C23 88.21(14)
C21 N1 C18 C1 -176.45(13)
S1 N1 C18 C19 173.62(11)
C21 N1 C18 C19 1.32(16)
S1 N1 C21 C20 -174.06(11)
C18 N1 C21 C20 -1.03(17)
S1 N1 C18 C1 -4.2(2)
O4 N2 C25 C26 20.3(2)
O3 N2 C25 C26 -158.51(15)
O3 N2 C25 C24 20.4(2)
O4 N2 C25 C24 -160.88(14)
C8 C1 C18 N1 -160.56(12)
C8 C1 C18 C19 22.3(2)
C2 C1 C18 C19 -102.01(17)
C8 C1 C2 C7 -72.30(17)
C18 C1 C2 C3 -130.63(15)
C18 C1 C2 C7 51.71(18)
C2 C1 C18 N1 75.17(16)
C18 C1 C8 C12 60.24(15)
C2 C1 C8 C9 -52.72(15)
C2 C1 C8 C12 -175.68(11)
C18 C1 C8 C9 -176.81(11)
C8 C1 C2 C3 105.36(16)
C1 C2 C7 C6 178.47(14)
C3 C2 C7 C6 0.8(2)
C7 C2 C3 C4 -0.9(2)
C1 C2 C3 C4 -178.62(16)
C2 C3 C4 C5 0.5(3)
C3 C4 C5 C6 0.2(3)
C4 C5 C6 C7 -0.3(3)
C5 C6 C7 C2 -0.2(2)
C9 C8 C12 C17 -75.99(17)
C1 C8 C12 C17 47.17(19)
C9 C8 C12 C13 100.27(16)
C12 C8 C9 C10 -60.96(16)
C1 C8 C12 C13 -136.57(14)
C1 C8 C9 C10 174.74(13)
C8 C9 C10 C11 179.25(14)
C13 C12 C17 C16 -0.2(3)
C8 C12 C17 C16 176.19(15)
C8 C12 C13 C14 -175.79(15)
C17 C12 C13 C14 0.6(2)
C12 C13 C14 C15 -0.2(3)
C13 C14 C15 C16 -0.6(3)
C14 C15 C16 C17 1.0(3)
C15 C16 C17 C12 -0.6(3)
C1 C18 C19 C20 176.44(14)
N1 C18 C19 C20 -1.12(16)
C18 C19 C20 C21 0.52(18)
C19 C20 C21 N1 0.33(17)
S1 C22 C23 C24 -176.14(12)
C27 C22 C23 C24 -0.7(2)
S1 C22 C27 C26 175.63(12)
C23 C22 C27 C26 -0.1(3)
C22 C23 C24 C25 0.8(2)
C23 C24 C25 N2 -178.95(14)
C23 C24 C25 C26 -0.2(2)
N2 C25 C26 C27 178.23(14)
C24 C25 C26 C27 -0.6(2)
C25 C26 C27 C22 0.7(2)
